data_4030126
loop_
_publ_author_name
'Sarraf, Daad'
'Richy, Nicolas'
'Vidal, Jo\"elle'

_publ_section_title
;
 Synthesis of lactams by isomerization of oxindoles substituted at C-3 by
 an \w-amino chain.
;
_journal_issue 22
_journal_name_full 'The Journal of organic chemistry'
_journal_page_first 10945
_journal_page_last 10955
_journal_paper_doi 10.1021/jo501978j
_journal_volume 79
_journal_year 2014
_chemical_compound_source 'synthesis as described'
_chemical_formula_moiety 'C18 H18 N2 O2'
_chemical_formula_sum 'C18 H18 N2 O2'
_chemical_formula_weight 294.34
_chemical_name_systematic
;
 ?
;
_space_group_IT_number 14
_symmetry_cell_setting monoclinic
_symmetry_Int_Tables_number 14
_symmetry_space_group_name_Hall '-P 2ybc'
_symmetry_space_group_name_H-M 'P 1 21/c 1'
_atom_sites_solution_hydrogens geom
_atom_sites_solution_primary direct
_atom_sites_solution_secondary difmap
_audit_conform_dict_location ftp://ftp.iucr.org/pub/cif_core.dic
_audit_conform_dict_name cif_core.dic
_audit_conform_dict_version 2.3
_audit_creation_date 2013-02-23T12:03:24-00:00
_audit_creation_method 'WinGX routine CIF_UPDATE'
_cell_angle_alpha 90
_cell_angle_beta 93.9290(10)
_cell_angle_gamma 90
_cell_formula_units_Z 4
_cell_length_a 6.9323(2)
_cell_length_b 15.4032(5)
_cell_length_c 14.7740(5)
_cell_measurement_reflns_used 9910
_cell_measurement_temperature 150(2)
_cell_measurement_theta_max 27.38
_cell_measurement_theta_min 2.76
_cell_measurement_wavelength 0.71073
_cell_volume 1573.85(9)
_computing_cell_refinement 'Bruker APEX2 (Bruker, 2006)'
_computing_data_collection 'Bruker APEX2 (Bruker, 2006)'
_computing_data_reduction 'Bruker APEX2 (Bruker, 2006)'
_computing_molecular_graphics 'Ortep-3 for Windows (Farrugia, 1997)'
_computing_publication_material
;
           WinGX publication routines (Farrugia, 2012),
           CRYSCAL (T. Roisnel, local program)
;
_computing_structure_refinement 'SHELXL-97 (Sheldrick, 1997)'
_computing_structure_solution 'SIR97 (Altomare et al., 1999)'
_diffrn_ambient_temperature 150(2)
_diffrn_detector 'CCD plate'
_diffrn_measured_fraction_theta_full 0.996
_diffrn_measured_fraction_theta_max 0.996
_diffrn_measurement_device_type 'APEXII, Bruker-AXS'
_diffrn_measurement_method 'CCD rotation images, thin slices'
_diffrn_radiation_monochromator graphite
_diffrn_radiation_probe x-ray
_diffrn_radiation_type MoK\a
_diffrn_radiation_wavelength 0.71073
_diffrn_reflns_av_R_equivalents 0.0284
_diffrn_reflns_av_unetI/netI 0.019
_diffrn_reflns_limit_h_max 8
_diffrn_reflns_limit_h_min -8
_diffrn_reflns_limit_k_max 19
_diffrn_reflns_limit_k_min -19
_diffrn_reflns_limit_l_max 18
_diffrn_reflns_limit_l_min -19
_diffrn_reflns_number 22867
_diffrn_reflns_theta_full 27.47
_diffrn_reflns_theta_max 27.47
_diffrn_reflns_theta_min 2.95
_exptl_absorpt_coefficient_mu 0.082
_exptl_absorpt_correction_T_max 0.993
_exptl_absorpt_correction_T_min 0.918
_exptl_absorpt_correction_type multi-scan
_exptl_absorpt_process_details
;
  [Sheldrick, G.M. (2002). SADABS Bruker AXS Inc., Madison, Wisconsin, USA]
;
_exptl_crystal_colour colourless
_exptl_crystal_density_diffrn 1.242
_exptl_crystal_density_method 'not measured'
_exptl_crystal_description plate
_exptl_crystal_F_000 624
_exptl_crystal_size_max 0.43
_exptl_crystal_size_mid 0.25
_exptl_crystal_size_min 0.09
_refine_diff_density_max 0.269
_refine_diff_density_min -0.192
_refine_diff_density_rms 0.039
_refine_ls_extinction_method none
_refine_ls_goodness_of_fit_ref 1.036
_refine_ls_hydrogen_treatment mixed
_refine_ls_matrix_type full
_refine_ls_number_parameters 206
_refine_ls_number_reflns 3572
_refine_ls_number_restraints 0
_refine_ls_restrained_S_all 1.036
_refine_ls_R_factor_all 0.051
_refine_ls_R_factor_gt 0.0415
_refine_ls_shift/su_max 0.009
_refine_ls_shift/su_mean 0
_refine_ls_structure_factor_coef Fsqd
_refine_ls_weighting_details 'calc w=1/[\s^2^(Fo^2^)+(0.0551P)^2^+0.4707P] where P=(Fo^2^+2Fc^2^)/3'
_refine_ls_weighting_scheme calc
_refine_ls_wR_factor_gt 0.1064
_refine_ls_wR_factor_ref 0.1139
_reflns_number_gt 2947
_reflns_number_total 3572
_reflns_threshold_expression >2sigma(I)
_cod_data_source_file jo501978j_si_001.cif
_cod_data_source_block DS54_1
_cod_depositor_comments 'Adding full bibliography for 4030126.cif.'
_cod_original_sg_symbol_H-M 'P 21/c'
_cod_database_code 4030126

loop_
_symmetry_equiv_pos_as_xyz
'x, y, z'
'-x, y+1/2, -z+1/2'
'-x, -y, -z'
'x, -y-1/2, z-1/2'

loop_
_atom_site_label
_atom_site_type_symbol
_atom_site_fract_x
_atom_site_fract_y
_atom_site_fract_z
_atom_site_U_iso_or_equiv
_atom_site_adp_type
_atom_site_occupancy
_atom_site_symmetry_multiplicity
_atom_site_calc_flag
_atom_site_refinement_flags
C1 C 0.3967(2) 0.09558(9) 1.04812(9) 0.0441(4) Uani 1 1 d .
H1 H 0.4733 0.0775 1.0006 0.053 Uiso 1 1 calc R
C2 C 0.4525(3) 0.07344(11) 1.13780(10) 0.0537(4) Uani 1 1 d .
H2 H 0.5664 0.0401 1.1508 0.064 Uiso 1 1 calc R
C3 C 0.3437(2) 0.09954(9) 1.20772(9) 0.0414(3) Uani 1 1 d .
H3 H 0.3811 0.0836 1.2685 0.05 Uiso 1 1 calc R
C4 C 0.1808(2) 0.14874(10) 1.18858(9) 0.0392(3) Uani 1 1 d .
H4 H 0.1069 0.1682 1.2365 0.047 Uiso 1 1 calc R
C5 C 0.12363(19) 0.17022(9) 1.09910(9) 0.0348(3) Uani 1 1 d .
H5 H 0.0096 0.2036 1.0866 0.042 Uiso 1 1 calc R
C6 C 0.23010(18) 0.14376(7) 1.02801(8) 0.0267(3) Uani 1 1 d .
C7 C 0.15504(17) 0.16231(8) 0.93000(7) 0.0260(3) Uani 1 1 d .
C8 C 0.0104(2) 0.09037(10) 0.89698(9) 0.0420(4) Uani 1 1 d .
H8A H 0.0428 0.0346 0.9277 0.05 Uiso 1 1 calc R
H8B H -0.1234 0.1067 0.9093 0.05 Uiso 1 1 calc R
C9 C 0.0315(2) 0.08298(11) 0.79461(9) 0.0465(4) Uani 1 1 d .
H9A H 0.0092 0.0227 0.773 0.056 Uiso 1 1 calc R
H9B H -0.0589 0.1225 0.76 0.056 Uiso 1 1 calc R
N10 N 0.23170(17) 0.10917(7) 0.78738(7) 0.0336(3) Uani 1 1 d .
H10 H 0.289(2) 0.1084(11) 0.7335(12) 0.05 Uiso 1 1 d .
C11 C 0.30956(17) 0.15291(7) 0.85929(8) 0.0258(2) Uani 1 1 d .
O12 O 0.47438(12) 0.18314(6) 0.86642(6) 0.0324(2) Uani 1 1 d .
C13 C 0.07597(16) 0.25536(8) 0.91843(7) 0.0268(3) Uani 1 1 d .
C14 C -0.11062(18) 0.27142(11) 0.87938(9) 0.0422(4) Uani 1 1 d .
H14 H -0.1899 0.2239 0.8595 0.051 Uiso 1 1 calc R
C15 C -0.1819(2) 0.35506(14) 0.86922(10) 0.0579(5) Uani 1 1 d .
H15 H -0.3091 0.3642 0.8429 0.07 Uiso 1 1 calc R
C16 C -0.0692(3) 0.42504(13) 0.89709(10) 0.0597(5) Uani 1 1 d .
H16 H -0.119 0.4823 0.8904 0.072 Uiso 1 1 calc R
C17 C 0.1180(2) 0.41167(9) 0.93508(9) 0.0427(4) Uani 1 1 d .
H17 H 0.1967 0.4599 0.9535 0.051 Uiso 1 1 calc R
C18 C 0.18965(17) 0.32744(8) 0.94595(8) 0.0275(3) Uani 1 1 d .
N19 N 0.38126(14) 0.31497(7) 0.98505(7) 0.0268(2) Uani 1 1 d .
H19 H 0.451(2) 0.2740(11) 0.9590(12) 0.05 Uiso 1 1 d .
C20 C 0.44880(19) 0.34850(8) 1.06563(8) 0.0313(3) Uani 1 1 d .
O21 O 0.35661(16) 0.40055(6) 1.10888(6) 0.0440(3) Uani 1 1 d .
C22 C 0.6451(2) 0.31723(11) 1.10041(11) 0.0479(4) Uani 1 1 d .
H22A H 0.7373 0.3655 1.1005 0.072 Uiso 1 1 calc R
H22B H 0.6874 0.2707 1.0611 0.072 Uiso 1 1 calc R
H22C H 0.6387 0.2951 1.1623 0.072 Uiso 1 1 calc R

loop_
_atom_site_aniso_label
_atom_site_aniso_U_11
_atom_site_aniso_U_22
_atom_site_aniso_U_33
_atom_site_aniso_U_23
_atom_site_aniso_U_13
_atom_site_aniso_U_12
C1 0.0628(9) 0.0425(8) 0.0266(6) -0.0006(5) 0.0008(6) 0.0240(7)
C2 0.0686(11) 0.0566(10) 0.0344(8) 0.0061(7) -0.0065(7) 0.0325(8)
C3 0.0565(9) 0.0443(8) 0.0220(6) 0.0052(5) -0.0066(6) 0.0008(6)
C4 0.0469(8) 0.0483(8) 0.0229(6) 0.0027(5) 0.0069(5) -0.0007(6)
C5 0.0318(6) 0.0455(7) 0.0273(6) 0.0078(5) 0.0045(5) 0.0042(6)
C6 0.0339(6) 0.0241(6) 0.0215(5) 0.0015(4) -0.0021(4) -0.0022(5)
C7 0.0265(6) 0.0304(6) 0.0208(5) 0.0031(4) -0.0010(4) -0.0059(5)
C8 0.0485(8) 0.0511(8) 0.0261(6) 0.0021(6) -0.0006(6) -0.0258(7)
C9 0.0536(9) 0.0581(9) 0.0268(7) -0.0011(6) -0.0042(6) -0.0278(7)
N10 0.0438(6) 0.0359(6) 0.0207(5) -0.0013(4) -0.0004(4) -0.0085(5)
C11 0.0315(6) 0.0235(5) 0.0220(5) 0.0011(4) -0.0004(4) 0.0017(5)
O12 0.0254(4) 0.0396(5) 0.0324(5) -0.0099(4) 0.0036(3) 0.0017(4)
C13 0.0202(5) 0.0410(7) 0.0195(5) 0.0074(5) 0.0046(4) 0.0044(5)
C14 0.0220(6) 0.0774(10) 0.0275(6) 0.0138(6) 0.0037(5) 0.0080(6)
C15 0.0401(8) 0.1008(15) 0.0335(8) 0.0196(9) 0.0074(6) 0.0399(9)
C16 0.0819(12) 0.0714(11) 0.0277(7) 0.0167(7) 0.0162(7) 0.0554(11)
C17 0.0685(10) 0.0369(7) 0.0240(6) 0.0055(5) 0.0125(6) 0.0216(7)
C18 0.0315(6) 0.0320(6) 0.0200(5) 0.0042(4) 0.0078(4) 0.0087(5)
N19 0.0260(5) 0.0273(5) 0.0277(5) -0.0054(4) 0.0057(4) -0.0002(4)
C20 0.0403(7) 0.0284(6) 0.0257(6) -0.0013(5) 0.0068(5) -0.0033(5)
O21 0.0701(7) 0.0370(5) 0.0252(5) -0.0036(4) 0.0057(4) 0.0160(5)
C22 0.0375(8) 0.0635(10) 0.0414(8) -0.0165(7) -0.0052(6) -0.0035(7)

loop_
_atom_type_symbol
_atom_type_description
_atom_type_scat_dispersion_real
_atom_type_scat_dispersion_imag
_atom_type_scat_source
C C 0.0033 0.0016 'International Tables Vol C Tables 4.2.6.8 and 6.1.1.4'
H H 0 0 'International Tables Vol C Tables 4.2.6.8 and 6.1.1.4'
N N 0.0061 0.0033 'International Tables Vol C Tables 4.2.6.8 and 6.1.1.4'
O O 0.0106 0.006 'International Tables Vol C Tables 4.2.6.8 and 6.1.1.4'

loop_
_geom_angle_atom_site_label_1
_geom_angle_atom_site_label_2
_geom_angle_atom_site_label_3
_geom_angle
C6 C1 C2 120.38(13)
C6 C1 H1 119.8
C2 C1 H1 119.8
C3 C2 C1 120.58(14)
C3 C2 H2 119.7
C1 C2 H2 119.7
C4 C3 C2 119.38(12)
C4 C3 H3 120.3
C2 C3 H3 120.3
C3 C4 C5 120.19(13)
C3 C4 H4 119.9
C5 C4 H4 119.9
C6 C5 C4 121.16(12)
C6 C5 H5 119.4
C4 C5 H5 119.4
C5 C6 C1 118.28(11)
C5 C6 C7 119.84(11)
C1 C6 C7 121.73(11)
C6 C7 C13 111.96(9)
C6 C7 C8 109.55(10)
C13 C7 C8 114.37(10)
C6 C7 C11 114.40(10)
C13 C7 C11 105.59(9)
C8 C7 C11 100.52(10)
C9 C8 C7 105.08(10)
C9 C8 H8A 110.7
C7 C8 H8A 110.7
C9 C8 H8B 110.7
C7 C8 H8B 110.7
H8A C8 H8B 108.8
N10 C9 C8 101.97(10)
N10 C9 H9A 111.4
C8 C9 H9A 111.4
N10 C9 H9B 111.4
C8 C9 H9B 111.4
H9A C9 H9B 109.2
C11 N10 C9 114.54(11)
C11 N10 H10 121.4(11)
C9 N10 H10 122.3(11)
O12 C11 N10 125.37(11)
O12 C11 C7 125.85(10)
N10 C11 C7 108.74(10)
C14 C13 C18 117.58(12)
C14 C13 C7 121.42(12)
C18 C13 C7 120.99(10)
C15 C14 C13 121.41(16)
C15 C14 H14 119.3
C13 C14 H14 119.3
C16 C15 C14 120.33(14)
C16 C15 H15 119.8
C14 C15 H15 119.8
C15 C16 C17 119.88(14)
C15 C16 H16 120.1
C17 C16 H16 120.1
C16 C17 C18 119.88(16)
C16 C17 H17 120.1
C18 C17 H17 120.1
C17 C18 C13 120.90(12)
C17 C18 N19 119.13(12)
C13 C18 N19 119.97(10)
C20 N19 C18 124.25(10)
C20 N19 H19 118.8(11)
C18 N19 H19 115.8(11)
O21 C20 N19 123.04(12)
O21 C20 C22 121.47(12)
N19 C20 C22 115.48(11)
C20 C22 H22A 109.5
C20 C22 H22B 109.5
H22A C22 H22B 109.5
C20 C22 H22C 109.5
H22A C22 H22C 109.5
H22B C22 H22C 109.5

loop_
_geom_bond_atom_site_label_1
_geom_bond_atom_site_label_2
_geom_bond_distance
C1 C6 1.3880(18)
C1 C2 1.3969(19)
C1 H1 0.95
C2 C3 1.380(2)
C2 H2 0.95
C3 C4 1.373(2)
C3 H3 0.95
C4 C5 1.3937(17)
C4 H4 0.95
C5 C6 1.3858(17)
C5 H5 0.95
C6 C7 1.5316(15)
C7 C13 1.5398(17)
C7 C8 1.5504(17)
C7 C11 1.5534(16)
C8 C9 1.5337(19)
C8 H8A 0.99
C8 H8B 0.99
C9 N10 1.4563(18)
C9 H9A 0.99
C9 H9B 0.99
N10 C11 1.3399(15)
N10 H10 0.914(18)
C11 O12 1.2316(15)
C13 C14 1.4017(16)
C13 C18 1.4054(18)
C14 C15 1.384(2)
C14 H14 0.95
C15 C16 1.378(3)
C15 H15 0.95
C16 C17 1.393(2)
C16 H16 0.95
C17 C18 1.3946(17)
C17 H17 0.95
C18 N19 1.4247(15)
N19 C20 1.3515(16)
N19 H19 0.897(18)
C20 O21 1.2311(15)
C20 C22 1.501(2)
C22 H22A 0.98
C22 H22B 0.98
C22 H22C 0.98

loop_
_geom_hbond_atom_site_label_D
_geom_hbond_atom_site_label_H
_geom_hbond_atom_site_label_A
_geom_hbond_distance_DH
_geom_hbond_distance_HA
_geom_hbond_distance_DA
_geom_hbond_angle_DHA
_geom_hbond_site_symmetry_A
N10 H10 O21 0.914(18) 1.936(18) 2.8355(14) 167.7(15) 4_565
N19 H19 O12 0.897(18) 1.971(18) 2.7870(13) 150.4(15) .

loop_
_geom_torsion_atom_site_label_1
_geom_torsion_atom_site_label_2
_geom_torsion_atom_site_label_3
_geom_torsion_atom_site_label_4
_geom_torsion
C6 C1 C2 C3 -0.4(3)
C1 C2 C3 C4 -0.9(3)
C2 C3 C4 C5 1.6(2)
C3 C4 C5 C6 -0.9(2)
C4 C5 C6 C1 -0.4(2)
C4 C5 C6 C7 175.24(12)
C2 C1 C6 C5 1.1(2)
C2 C1 C6 C7 -174.51(14)
C5 C6 C7 C13 43.90(15)
C1 C6 C7 C13 -140.59(12)
C5 C6 C7 C8 -84.08(14)
C1 C6 C7 C8 91.43(15)
C5 C6 C7 C11 163.97(11)
C1 C6 C7 C11 -20.52(17)
C6 C7 C8 C9 -149.29(12)
C13 C7 C8 C9 84.09(14)
C11 C7 C8 C9 -28.50(14)
C7 C8 C9 N10 28.79(15)
C8 C9 N10 C11 -18.28(16)
C9 N10 C11 O12 -177.88(12)
C9 N10 C11 C7 -0.19(15)
C6 C7 C11 O12 -46.80(16)
C13 C7 C11 O12 76.77(14)
C8 C7 C11 O12 -164.05(12)
C6 C7 C11 N10 135.52(10)
C13 C7 C11 N10 -100.91(11)
C8 C7 C11 N10 18.27(12)
C6 C7 C13 C14 -126.54(11)
C8 C7 C13 C14 -1.18(15)
C11 C7 C13 C14 108.36(12)
C6 C7 C13 C18 54.11(14)
C8 C7 C13 C18 179.47(10)
C11 C7 C13 C18 -70.99(12)
C18 C13 C14 C15 -0.81(18)
C7 C13 C14 C15 179.82(11)
C13 C14 C15 C16 0.4(2)
C14 C15 C16 C17 0.5(2)
C15 C16 C17 C18 -0.9(2)
C16 C17 C18 C13 0.49(18)
C16 C17 C18 N19 -179.90(11)
C14 C13 C18 C17 0.37(17)
C7 C13 C18 C17 179.74(10)
C14 C13 C18 N19 -179.24(10)
C7 C13 C18 N19 0.13(16)
C17 C18 N19 C20 53.57(16)
C13 C18 N19 C20 -126.81(12)
C18 N19 C20 O21 -7.62(19)
C18 N19 C20 C22 171.67(12)
